data_7107530
loop_
_publ_author_name
'Stephane Le Gac'
'Btissam Najjari'
'Luca Fusaro'
'Thierry Roisnel'
'Vincent Dorcet'
'Michel Luhmer'
'Eric Furet'
'Jean-Francois Halet'
'Bernard Boitrel'

_publ_section_title
;
 Translocation-coupled transmetalation at the origin of a dinuclear lead
 porphyrin complex: implication of a hanging-atop coordination mode
;
_journal_name_full Chem.Commun.
_journal_page_first 3724
_journal_paper_doi 10.1039/c2cc00067a
_journal_volume 48
_journal_year 2012
_chemical_compound_source 'synthesis as described'
_chemical_formula_moiety 'C70 H58 N6 O11 Pb2 S'
_chemical_formula_sum 'C70 H58 N6 O11 Pb2 S'
_chemical_formula_weight 1605.66
_chemical_name_systematic
;
?
;
_space_group_IT_number 14
_symmetry_cell_setting monoclinic
_symmetry_Int_Tables_number 14
_symmetry_space_group_name_Hall '-P 2ybc'
_symmetry_space_group_name_H-M 'P 1 21/c 1'
_atom_sites_solution_hydrogens geom
_atom_sites_solution_primary direct
_atom_sites_solution_secondary difmap
_audit_conform_dict_location ftp://ftp.iucr.org/pub/cif_core.dic
_audit_conform_dict_name cif_core.dic
_audit_conform_dict_version 2.3
_audit_creation_date 2011-03-25T18:17:13-00:00
_audit_creation_method 'WinGX routine CIF_UPDATE'
_cell_angle_alpha 90
_cell_angle_beta 90.465(3)
_cell_angle_gamma 90
_cell_formula_units_Z 4
_cell_length_a 13.0119(8)
_cell_length_b 12.7579(7)
_cell_length_c 41.322(2)
_cell_measurement_reflns_used 9874
_cell_measurement_temperature 150(2)
_cell_measurement_theta_max 27.46
_cell_measurement_theta_min 2.44
_cell_measurement_wavelength 0.71073
_cell_volume 6859.4(7)
_computing_cell_refinement 'Bruker APEX2 (Bruker, 2006)'
_computing_data_collection 'Bruker APEX2 (Bruker, 2006)'
_computing_data_reduction 'Bruker APEX2 (Bruker, 2006)'
_computing_molecular_graphics 'Ortep-3 for Windows (Farrugia, 1997)'
_computing_publication_material
;
WinGX publication routines (Farrugia, 1999),
CRYSCAL (T. Roisnel, local program)
;
_computing_structure_refinement 'SHELXL-97 (Sheldrick, 1997)'
_computing_structure_solution 'SIR97 (Altomare et al., 1999)'
_diffrn_ambient_temperature 150(2)
_diffrn_detector 'CCD plate'
_diffrn_measured_fraction_theta_full 0.994
_diffrn_measured_fraction_theta_max 0.994
_diffrn_measurement_device_type 'APEXII, Bruker-AXS'
_diffrn_measurement_method 'CCD rotation images, thin slices'
_diffrn_radiation_monochromator graphite
_diffrn_radiation_probe x-ray
_diffrn_radiation_type MoK\a
_diffrn_radiation_wavelength 0.71073
_diffrn_reflns_av_R_equivalents 0.0532
_diffrn_reflns_av_unetI/netI 0.0615
_diffrn_reflns_limit_h_max 15
_diffrn_reflns_limit_h_min -16
_diffrn_reflns_limit_k_max 14
_diffrn_reflns_limit_k_min -16
_diffrn_reflns_limit_l_max 53
_diffrn_reflns_limit_l_min -53
_diffrn_reflns_number 56791
_diffrn_reflns_theta_full 27.49
_diffrn_reflns_theta_max 27.49
_diffrn_reflns_theta_min 2.94
_exptl_absorpt_coefficient_mu 4.994
_exptl_absorpt_correction_T_max 0.741
_exptl_absorpt_correction_T_min 0.495
_exptl_absorpt_correction_type multi-scan
_exptl_absorpt_process_details
;
[Sheldrick, G.M. (2002). SADABS Bruker AXS Inc., Madison, Wisconsin, USA]
;
_exptl_crystal_colour green
_exptl_crystal_density_diffrn 1.555
_exptl_crystal_density_method 'not measured'
_exptl_crystal_description plate
_exptl_crystal_F_000 3152
_exptl_crystal_size_max 0.33
_exptl_crystal_size_mid 0.21
_exptl_crystal_size_min 0.06
_platon_squeeze_details
;
;
_refine_diff_density_max 7.299
_refine_diff_density_min -9.697
_refine_diff_density_rms 0.26
_refine_ls_extinction_method none
_refine_ls_goodness_of_fit_ref 1.141
_refine_ls_hydrogen_treatment constr
_refine_ls_matrix_type full
_refine_ls_number_parameters 691
_refine_ls_number_reflns 15654
_refine_ls_number_restraints 0
_refine_ls_restrained_S_all 1.141
_refine_ls_R_factor_all 0.1069
_refine_ls_R_factor_gt 0.0912
_refine_ls_shift/su_max 0.01
_refine_ls_shift/su_mean 0
_refine_ls_structure_factor_coef Fsqd
_refine_ls_weighting_details 'calc w=1/[\s^2^(Fo^2^)+(0.0000P)^2^+286.6864P] where P=(Fo^2^+2Fc^2^)/3'
_refine_ls_weighting_scheme calc
_refine_ls_wR_factor_gt 0.1894
_refine_ls_wR_factor_ref 0.1949
_reflns_number_gt 12855
_reflns_number_total 15654
_reflns_threshold_expression >2sigma(I)
_cod_data_source_file c2cc00067a.txt
_cod_data_source_block BN184
_cod_original_sg_symbol_H-M 'P 21/c'
_cod_database_code 7107530

loop_
_symmetry_equiv_pos_as_xyz
'x, y, z'
'-x, y+1/2, -z+1/2'
'-x, -y, -z'
'x, -y-1/2, z-1/2'

loop_
_atom_site_label
_atom_site_type_symbol
_atom_site_fract_x
_atom_site_fract_y
_atom_site_fract_z
_atom_site_U_iso_or_equiv
_atom_site_adp_type
_atom_site_occupancy
_atom_site_symmetry_multiplicity
_atom_site_calc_flag
_atom_site_refinement_flags
Pb1 Pb 0.35554(3) 0.09920(3) 0.200975(10) 0.01755(11) Uani 1 1 d .
Pb2 Pb 0.43694(4) 0.27663(4) 0.134265(12) 0.03122(14) Uani 1 1 d .
N1 N 0.5372(7) 0.1119(7) 0.1915(2) 0.019(2) Uani 1 1 d .
N2 N 0.3980(7) 0.2804(7) 0.2111(2) 0.0186(19) Uani 1 1 d .
N3 N 0.2429(7) 0.1983(7) 0.1664(2) 0.0166(19) Uani 1 1 d .
N4 N 0.3784(7) 0.0285(8) 0.1482(2) 0.020(2) Uani 1 1 d .
C1 C 0.6053(8) 0.1665(9) 0.2095(3) 0.0193(5) Uani 1 1 d .
C2 C 0.5821(8) 0.2585(9) 0.2280(3) 0.0193(5) Uani 1 1 d .
C3 C 0.4863(8) 0.3112(9) 0.2279(3) 0.0193(5) Uani 1 1 d .
C4 C 0.4704(8) 0.4151(9) 0.2413(3) 0.0193(5) Uani 1 1 d .
H4 H 0.5178 0.4546 0.254 0.023 Uiso 1 1 calc R
C5 C 0.3749(8) 0.4444(9) 0.2322(3) 0.0193(5) Uani 1 1 d .
H5 H 0.3441 0.5098 0.2373 0.023 Uiso 1 1 calc R
C6 C 0.3257(8) 0.3619(9) 0.2134(3) 0.0193(5) Uani 1 1 d .
C7 C 0.2359(8) 0.3668(9) 0.1967(3) 0.0193(5) Uani 1 1 d .
C8 C 0.1967(8) 0.2933(9) 0.1745(3) 0.0193(5) Uani 1 1 d .
C9 C 0.1039(8) 0.3057(9) 0.1557(3) 0.0193(5) Uani 1 1 d .
H9 H 0.0579 0.3635 0.1564 0.023 Uiso 1 1 calc R
C10 C 0.0944(8) 0.2180(9) 0.1367(3) 0.0193(5) Uani 1 1 d .
H10 H 0.0398 0.2027 0.122 0.023 Uiso 1 1 calc R
C11 C 0.1829(8) 0.1539(9) 0.1432(3) 0.0193(5) Uani 1 1 d .
C12 C 0.2019(8) 0.0586(9) 0.1269(3) 0.0193(5) Uani 1 1 d .
C13 C 0.2953(8) 0.0017(9) 0.1287(3) 0.0193(5) Uani 1 1 d .
C14 C 0.3190(8) -0.0904(9) 0.1102(3) 0.0193(5) Uani 1 1 d .
H14 H 0.2755 -0.1232 0.0946 0.023 Uiso 1 1 calc R
C15 C 0.4159(8) -0.1226(9) 0.1190(3) 0.0193(5) Uani 1 1 d .
H15 H 0.4501 -0.1838 0.1117 0.023 Uiso 1 1 calc R
C16 C 0.4567(8) -0.0457(9) 0.1418(3) 0.0193(5) Uani 1 1 d .
C17 C 0.5526(8) -0.0468(9) 0.1565(3) 0.0193(5) Uani 1 1 d .
C18 C 0.5927(8) 0.0287(9) 0.1770(3) 0.0193(5) Uani 1 1 d .
C19 C 0.6988(8) 0.0392(9) 0.1872(3) 0.0193(5) Uani 1 1 d .
H19 H 0.754 -0.0049 0.181 0.023 Uiso 1 1 calc R
C20 C 0.7056(8) 0.1224(9) 0.2073(3) 0.0193(5) Uani 1 1 d .
H20 H 0.7659 0.147 0.2179 0.023 Uiso 1 1 calc R
C21 C 0.6655(9) 0.3061(9) 0.2486(3) 0.021(2) Uani 1 1 d .
C22 C 0.6574(9) 0.2960(10) 0.2818(3) 0.024(3) Uani 1 1 d .
H22 H 0.5985 0.2633 0.2908 0.029 Uiso 1 1 calc R
C23 C 0.7356(10) 0.3339(10) 0.3027(3) 0.028(3) Uani 1 1 d .
H23 H 0.7313 0.3241 0.3254 0.034 Uiso 1 1 calc R
C24 C 0.8175(10) 0.3847(10) 0.2895(3) 0.029(3) Uani 1 1 d .
H24 H 0.8694 0.4126 0.3033 0.035 Uiso 1 1 calc R
C25 C 0.8263(9) 0.3963(10) 0.2567(3) 0.029(3) Uani 1 1 d .
H25 H 0.8853 0.4298 0.2481 0.035 Uiso 1 1 calc R
C26 C 0.7480(10) 0.3588(9) 0.2353(3) 0.025(3) Uani 1 1 d .
N27 N 0.7548(7) 0.3685(7) 0.2013(3) 0.023(2) Uani 1 1 d .
H27 H 0.6983 0.3556 0.1901 0.028 Uiso 1 1 calc R
C28 C 0.8394(10) 0.3956(10) 0.1839(3) 0.030(3) Uani 1 1 d .
O29 O 0.9189(7) 0.4293(8) 0.1964(3) 0.040(3) Uani 1 1 d .
C30 C 0.8360(9) 0.3788(9) 0.1479(3) 0.026(3) Uani 1 1 d .
C31 C 0.8921(9) 0.4522(11) 0.1292(4) 0.031(3) Uani 1 1 d .
H31 H 0.9214 0.5125 0.1391 0.037 Uiso 1 1 calc R
C32 C 0.9038(10) 0.4354(11) 0.0964(4) 0.033(3) Uani 1 1 d .
H32 H 0.9401 0.4849 0.0837 0.04 Uiso 1 1 calc R
C33 C 0.8629(11) 0.3466(12) 0.0821(4) 0.037(3) Uani 1 1 d .
H33 H 0.8724 0.3358 0.0595 0.044 Uiso 1 1 calc R
C34 C 0.8081(9) 0.2726(11) 0.0998(3) 0.028(3) Uani 1 1 d .
C35 C 0.7946(8) 0.2922(9) 0.1333(3) 0.021(2) Uani 1 1 d .
H35 H 0.7559 0.2441 0.1458 0.026 Uiso 1 1 calc R
C36 C 0.7658(11) 0.1769(11) 0.0836(3) 0.032(3) Uani 1 1 d .
H36A H 0.753 0.1227 0.1002 0.038 Uiso 1 1 calc R
H36B H 0.8179 0.149 0.0685 0.038 Uiso 1 1 calc R
C41 C 0.1201(9) 0.0211(9) 0.1048(3) 0.026(3) Uani 1 1 d .
C42 C 0.0287(11) -0.0187(11) 0.1189(4) 0.036(3) Uani 1 1 d .
H42 H 0.0248 -0.0253 0.1417 0.044 Uiso 1 1 calc R
C43 C -0.0541(11) -0.0478(12) 0.1000(4) 0.042(4) Uani 1 1 d .
H43 H -0.1146 -0.0739 0.1099 0.051 Uiso 1 1 calc R
C44 C -0.0493(10) -0.0390(13) 0.0668(4) 0.042(4) Uani 1 1 d .
H44 H -0.1067 -0.0586 0.0538 0.05 Uiso 1 1 calc R
C45 C 0.0391(12) -0.0015(12) 0.0524(4) 0.042(4) Uani 1 1 d .
H45 H 0.0415 0.0049 0.0295 0.05 Uiso 1 1 calc R
C46 C 0.1252(10) 0.0272(11) 0.0711(3) 0.030(3) Uani 1 1 d .
N47 N 0.2153(9) 0.0683(10) 0.0566(3) 0.034(3) Uani 1 1 d .
H47 H 0.2564 0.1045 0.0694 0.041 Uiso 1 1 calc R
C48 C 0.2449(12) 0.0586(13) 0.0257(4) 0.042(4) Uani 1 1 d .
O49 O 0.1937(10) 0.0119(14) 0.0051(3) 0.081(5) Uani 1 1 d .
C50 C 0.3503(12) 0.0996(13) 0.0178(3) 0.039(3) Uani 1 1 d .
C51 C 0.3576(15) 0.1484(13) -0.0124(4) 0.051(5) Uani 1 1 d .
H51 H 0.2986 0.156 -0.026 0.062 Uiso 1 1 calc R
C52 C 0.4542(15) 0.1861(14) -0.0224(4) 0.053(5) Uani 1 1 d .
H52 H 0.4603 0.2231 -0.0423 0.063 Uiso 1 1 calc R
C53 C 0.5392(14) 0.1689(15) -0.0033(4) 0.050(4) Uani 1 1 d .
H53 H 0.6041 0.1931 -0.0106 0.061 Uiso 1 1 calc R
C54 C 0.5340(13) 0.1179(11) 0.0261(4) 0.038(3) Uani 1 1 d .
C55 C 0.4350(12) 0.0869(11) 0.0367(3) 0.036(3) Uani 1 1 d .
H55 H 0.428 0.0565 0.0576 0.043 Uiso 1 1 calc R
C56 C 0.6301(12) 0.0988(12) 0.0460(4) 0.041(3) Uani 1 1 d .
H56A H 0.6858 0.0758 0.0314 0.049 Uiso 1 1 calc R
H56B H 0.617 0.0415 0.0615 0.049 Uiso 1 1 calc R
C61 C 0.6657(10) 0.1971(11) 0.0647(3) 0.030(3) Uani 1 1 d .
H61 H 0.6768 0.2558 0.049 0.036 Uiso 1 1 calc R
C62 C 0.5827(10) 0.2281(12) 0.0883(3) 0.033(3) Uani 1 1 d .
O63 O 0.5557(8) 0.1617(9) 0.1089(2) 0.043(3) Uani 1 1 d .
O64 O 0.5447(8) 0.3186(8) 0.0877(2) 0.038(2) Uani 1 1 d .
C71 C 0.2876(14) 0.3407(15) 0.0859(4) 0.050(4) Uani 1 1 d .
O72 O 0.3260(10) 0.4122(9) 0.1032(3) 0.057(3) Uani 1 1 d .
O73 O 0.3165(8) 0.2467(7) 0.0899(2) 0.039(2) Uani 1 1 d .
S8 S 0.5704(4) 0.5307(4) 0.15524(13) 0.0596(13) Uani 1 1 d .
C81 C 0.5899(16) 0.5458(16) 0.1131(5) 0.070(6) Uani 1 1 d .
H81A H 0.658 0.5188 0.1074 0.105 Uiso 1 1 calc R
H81B H 0.5856 0.6203 0.1074 0.105 Uiso 1 1 calc R
H81C H 0.537 0.5067 0.1011 0.105 Uiso 1 1 calc R
O82 O 0.5605(8) 0.4134(9) 0.1601(3) 0.046(3) Uani 1 1 d .
C83 C 0.4430(18) 0.5858(16) 0.1571(5) 0.076(6) Uani 1 1 d .
H83A H 0.4188 0.584 0.1795 0.114 Uiso 1 1 calc R
H83B H 0.3963 0.5448 0.1433 0.114 Uiso 1 1 calc R
H83C H 0.4446 0.6585 0.1495 0.114 Uiso 1 1 calc R
C101 C 0.1727(9) 0.4622(10) 0.2026(3) 0.026(3) Uani 1 1 d .
C102 C 0.1324(9) 0.4801(10) 0.2336(3) 0.028(3) Uani 1 1 d .
H102 H 0.1451 0.4314 0.2505 0.034 Uiso 1 1 calc R
C103 C 0.0746(9) 0.5680(12) 0.2393(4) 0.036(3) Uani 1 1 d .
C104 C 0.0546(10) 0.6407(10) 0.2151(4) 0.038(4) Uani 1 1 d .
H104 H 0.0144 0.7013 0.2193 0.046 Uiso 1 1 calc R
C105 C 0.0949(11) 0.6226(10) 0.1844(4) 0.036(3) Uani 1 1 d .
C106 C 0.1544(9) 0.5353(11) 0.1778(3) 0.030(3) Uani 1 1 d .
H106 H 0.1824 0.5251 0.1569 0.036 Uiso 1 1 calc R
O107 O 0.0371(8) 0.5770(9) 0.2704(3) 0.051(3) Uani 1 1 d .
C108 C -0.0199(14) 0.6692(17) 0.2777(6) 0.079(7) Uani 1 1 d .
H10A H -0.0421 0.6666 0.3003 0.119 Uiso 1 1 calc R
H10B H -0.0803 0.6734 0.2635 0.119 Uiso 1 1 calc R
H10C H 0.0235 0.731 0.2745 0.119 Uiso 1 1 calc R
O109 O 0.0700(9) 0.6980(8) 0.1614(3) 0.051(3) Uani 1 1 d .
C110 C 0.1112(15) 0.6870(12) 0.1296(5) 0.058(5) Uani 1 1 d .
H11A H 0.0872 0.7451 0.116 0.087 Uiso 1 1 calc R
H11B H 0.0882 0.6204 0.1202 0.087 Uiso 1 1 calc R
H11C H 0.1865 0.688 0.1308 0.087 Uiso 1 1 calc R
C111 C 0.6263(9) -0.1321(8) 0.1469(3) 0.019(2) Uani 1 1 d .
C112 C 0.6606(9) -0.1411(10) 0.1157(3) 0.023(3) Uani 1 1 d .
H112 H 0.6338 -0.0965 0.0993 0.028 Uiso 1 1 calc R
C113 C 0.7366(10) -0.2173(9) 0.1080(3) 0.026(3) Uani 1 1 d .
C114 C 0.7752(10) -0.2813(11) 0.1322(3) 0.031(3) Uani 1 1 d .
H114 H 0.826 -0.3321 0.1272 0.037 Uiso 1 1 calc R
C115 C 0.7403(10) -0.2718(11) 0.1633(3) 0.032(3) Uani 1 1 d .
C116 C 0.6654(9) -0.1988(9) 0.1711(3) 0.025(3) Uani 1 1 d .
H116 H 0.6408 -0.194 0.1927 0.029 Uiso 1 1 calc R
O117 O 0.7638(8) -0.2213(8) 0.0766(2) 0.040(3) Uani 1 1 d .
C118 C 0.8370(14) -0.2981(13) 0.0673(4) 0.052(3) Uani 1 1 d .
H11D H 0.8498 -0.2923 0.044 0.078 Uiso 1 1 calc R
H11E H 0.8104 -0.3682 0.0721 0.078 Uiso 1 1 calc R
H11F H 0.9014 -0.2868 0.0793 0.078 Uiso 1 1 calc R
O119 O 0.7828(8) -0.3403(8) 0.1853(2) 0.041(3) Uani 1 1 d .
C120 C 0.7421(14) -0.3411(13) 0.2175(4) 0.052(3) Uani 1 1 d .
H12A H 0.779 -0.3932 0.2306 0.078 Uiso 1 1 calc R
H12B H 0.6689 -0.359 0.2167 0.078 Uiso 1 1 calc R
H12C H 0.7507 -0.2716 0.2273 0.078 Uiso 1 1 calc R
C74 C 0.2095(18) 0.3579(18) 0.0608(5) 0.079(7) Uani 1 1 d .
H74A H 0.193 0.4327 0.0596 0.119 Uiso 1 1 calc R
H74B H 0.1474 0.3183 0.0661 0.119 Uiso 1 1 calc R
H74C H 0.2358 0.3342 0.0399 0.119 Uiso 1 1 calc R

loop_
_atom_site_aniso_label
_atom_site_aniso_U_11
_atom_site_aniso_U_22
_atom_site_aniso_U_33
_atom_site_aniso_U_23
_atom_site_aniso_U_13
_atom_site_aniso_U_12
Pb1 0.01566(19) 0.01537(19) 0.0216(2) 0.00044(17) -0.00293(14) -0.00078(17)
Pb2 0.0283(3) 0.0374(3) 0.0280(3) -0.0029(2) 0.00258(19) -0.0072(2)
N1 0.018(5) 0.011(5) 0.028(5) -0.004(4) -0.003(4) 0.004(4)
N2 0.017(5) 0.015(5) 0.024(5) -0.003(4) -0.002(4) -0.006(4)
N3 0.013(4) 0.020(5) 0.017(4) 0.000(4) 0.001(3) 0.003(4)
N4 0.019(5) 0.017(5) 0.024(5) 0.000(4) -0.010(4) 0.003(4)
C1 0.0145(12) 0.0154(12) 0.0280(14) -0.0020(11) -0.0020(10) 0.0017(10)
C2 0.0145(12) 0.0154(12) 0.0280(14) -0.0020(11) -0.0020(10) 0.0017(10)
C3 0.0145(12) 0.0154(12) 0.0280(14) -0.0020(11) -0.0020(10) 0.0017(10)
C4 0.0145(12) 0.0154(12) 0.0280(14) -0.0020(11) -0.0020(10) 0.0017(10)
C5 0.0145(12) 0.0154(12) 0.0280(14) -0.0020(11) -0.0020(10) 0.0017(10)
C6 0.0145(12) 0.0154(12) 0.0280(14) -0.0020(11) -0.0020(10) 0.0017(10)
C7 0.0145(12) 0.0154(12) 0.0280(14) -0.0020(11) -0.0020(10) 0.0017(10)
C8 0.0145(12) 0.0154(12) 0.0280(14) -0.0020(11) -0.0020(10) 0.0017(10)
C9 0.0145(12) 0.0154(12) 0.0280(14) -0.0020(11) -0.0020(10) 0.0017(10)
C10 0.0145(12) 0.0154(12) 0.0280(14) -0.0020(11) -0.0020(10) 0.0017(10)
C11 0.0145(12) 0.0154(12) 0.0280(14) -0.0020(11) -0.0020(10) 0.0017(10)
C12 0.0145(12) 0.0154(12) 0.0280(14) -0.0020(11) -0.0020(10) 0.0017(10)
C13 0.0145(12) 0.0154(12) 0.0280(14) -0.0020(11) -0.0020(10) 0.0017(10)
C14 0.0145(12) 0.0154(12) 0.0280(14) -0.0020(11) -0.0020(10) 0.0017(10)
C15 0.0145(12) 0.0154(12) 0.0280(14) -0.0020(11) -0.0020(10) 0.0017(10)
C16 0.0145(12) 0.0154(12) 0.0280(14) -0.0020(11) -0.0020(10) 0.0017(10)
C17 0.0145(12) 0.0154(12) 0.0280(14) -0.0020(11) -0.0020(10) 0.0017(10)
C18 0.0145(12) 0.0154(12) 0.0280(14) -0.0020(11) -0.0020(10) 0.0017(10)
C19 0.0145(12) 0.0154(12) 0.0280(14) -0.0020(11) -0.0020(10) 0.0017(10)
C20 0.0145(12) 0.0154(12) 0.0280(14) -0.0020(11) -0.0020(10) 0.0017(10)
C21 0.021(6) 0.014(5) 0.029(6) -0.002(5) -0.003(5) 0.004(4)
C22 0.021(6) 0.027(7) 0.024(6) 0.002(5) -0.003(5) -0.002(5)
C23 0.024(6) 0.023(6) 0.038(7) -0.009(6) -0.010(5) 0.015(5)
C24 0.030(7) 0.018(6) 0.039(7) -0.012(5) -0.020(6) 0.003(5)
C25 0.021(6) 0.018(6) 0.047(8) -0.011(6) -0.013(5) 0.005(5)
C26 0.029(7) 0.011(5) 0.033(7) -0.004(5) -0.004(5) -0.005(5)
N27 0.014(5) 0.014(5) 0.042(6) 0.004(4) -0.010(4) -0.005(4)
C28 0.024(6) 0.022(6) 0.045(8) -0.003(6) -0.006(5) -0.009(5)
O29 0.019(5) 0.047(6) 0.054(6) -0.011(5) -0.005(4) -0.007(4)
C30 0.014(5) 0.017(6) 0.046(8) 0.002(5) -0.008(5) 0.002(4)
C31 0.018(6) 0.025(7) 0.049(8) 0.005(6) -0.007(6) -0.010(5)
C32 0.024(7) 0.026(7) 0.051(9) 0.009(6) 0.001(6) -0.005(5)
C33 0.031(7) 0.046(9) 0.034(7) 0.005(7) 0.004(6) 0.007(7)
C34 0.017(6) 0.028(7) 0.039(7) 0.000(6) 0.000(5) 0.007(5)
C35 0.014(5) 0.015(6) 0.035(7) 0.002(5) 0.000(5) 0.003(4)
C36 0.032(7) 0.029(7) 0.034(7) 0.002(6) 0.000(6) 0.005(6)
C41 0.019(6) 0.015(6) 0.044(8) -0.007(5) -0.014(5) -0.002(5)
C42 0.035(8) 0.025(7) 0.049(9) -0.009(6) -0.024(7) -0.007(6)
C43 0.025(7) 0.042(9) 0.060(10) -0.015(8) -0.017(7) 0.007(6)
C44 0.020(7) 0.050(10) 0.055(10) -0.021(8) -0.011(6) 0.006(6)
C45 0.047(9) 0.040(9) 0.038(8) -0.013(7) -0.019(7) -0.001(7)
C46 0.028(7) 0.028(7) 0.033(7) -0.015(6) -0.011(5) 0.012(6)
N47 0.034(6) 0.041(7) 0.027(6) -0.006(5) -0.014(5) -0.004(5)
C48 0.040(8) 0.053(10) 0.033(8) -0.018(7) -0.010(6) 0.007(7)
O49 0.047(7) 0.149(15) 0.046(7) -0.052(9) -0.004(6) -0.013(8)
C50 0.044(8) 0.047(9) 0.025(7) -0.015(7) -0.005(6) -0.001(7)
C51 0.074(12) 0.045(10) 0.036(8) -0.009(7) -0.021(8) 0.018(9)
C52 0.079(13) 0.051(11) 0.028(8) 0.004(7) -0.007(8) -0.006(9)
C53 0.056(11) 0.060(11) 0.035(8) 0.002(8) -0.005(7) -0.004(9)
C54 0.054(9) 0.027(8) 0.035(8) -0.012(6) 0.003(7) -0.002(7)
C55 0.055(9) 0.032(8) 0.020(6) -0.006(6) -0.005(6) 0.005(7)
C56 0.051(9) 0.035(8) 0.037(8) -0.009(7) -0.005(7) -0.008(7)
C61 0.030(7) 0.033(7) 0.027(6) -0.001(6) -0.001(5) -0.006(6)
C62 0.028(7) 0.039(8) 0.031(7) -0.003(6) 0.001(5) -0.004(6)
O63 0.050(7) 0.043(6) 0.037(6) 0.007(5) 0.008(5) 0.000(5)
O64 0.046(6) 0.027(5) 0.041(6) 0.008(4) 0.007(5) 0.009(4)
C71 0.051(10) 0.056(11) 0.043(9) 0.005(8) 0.000(8) -0.016(9)
O72 0.066(8) 0.037(7) 0.066(8) 0.001(6) -0.008(6) 0.004(6)
O73 0.054(7) 0.022(5) 0.041(6) 0.002(4) -0.002(5) 0.001(5)
S8 0.073(3) 0.036(2) 0.070(3) 0.007(2) -0.019(3) -0.022(2)
C81 0.068(13) 0.051(12) 0.092(16) 0.021(11) -0.001(11) -0.019(10)
O82 0.048(6) 0.039(6) 0.052(7) -0.005(5) -0.005(5) -0.012(5)
C83 0.104(18) 0.042(11) 0.081(15) -0.003(10) 0.001(13) 0.022(11)
C101 0.016(6) 0.021(6) 0.043(8) 0.003(6) -0.004(5) -0.010(5)
C102 0.020(6) 0.025(7) 0.040(7) -0.015(6) -0.008(5) 0.012(5)
C103 0.009(5) 0.040(8) 0.057(9) -0.024(7) -0.005(6) 0.000(5)
C104 0.018(6) 0.015(6) 0.082(12) -0.022(7) -0.007(7) 0.002(5)
C105 0.031(7) 0.014(6) 0.062(10) -0.002(6) -0.015(7) 0.001(5)
C106 0.017(6) 0.031(7) 0.042(8) -0.002(6) -0.005(5) 0.007(5)
O107 0.026(5) 0.057(8) 0.071(8) -0.035(6) 0.008(5) 0.006(5)
C108 0.040(10) 0.074(14) 0.124(19) -0.057(14) 0.025(11) 0.002(10)
O109 0.047(7) 0.022(5) 0.083(9) 0.008(6) -0.017(6) 0.005(5)
C110 0.071(12) 0.015(7) 0.087(14) 0.017(8) -0.026(11) -0.005(7)
C111 0.018(5) 0.007(5) 0.032(6) -0.003(4) -0.004(5) 0.003(4)
C112 0.023(6) 0.023(6) 0.024(6) 0.002(5) -0.003(5) 0.009(5)
C113 0.026(6) 0.014(6) 0.039(7) -0.001(5) -0.002(5) 0.012(5)
C114 0.030(7) 0.024(7) 0.040(8) -0.002(6) 0.003(6) 0.005(6)
C115 0.029(7) 0.027(7) 0.040(8) 0.004(6) -0.007(6) 0.006(6)
C116 0.025(6) 0.017(6) 0.031(7) -0.005(5) -0.004(5) 0.003(5)
O117 0.044(6) 0.042(6) 0.035(5) -0.003(5) 0.002(4) 0.025(5)
C118 0.067(8) 0.035(6) 0.054(7) 0.011(5) -0.008(6) 0.029(6)
O119 0.049(6) 0.033(6) 0.042(6) 0.008(5) -0.006(5) 0.017(5)
C120 0.067(8) 0.035(6) 0.054(7) 0.011(5) -0.008(6) 0.029(6)
C74 0.093(17) 0.068(14) 0.076(14) 0.025(12) -0.039(13) -0.017(12)

loop_
_atom_type_symbol
_atom_type_description
_atom_type_scat_dispersion_real
_atom_type_scat_dispersion_imag
_atom_type_scat_source
C C 0.0033 0.0016 'International Tables Vol C Tables 4.2.6.8 and 6.1.1.4'
H H 0 0 'International Tables Vol C Tables 4.2.6.8 and 6.1.1.4'
N N 0.0061 0.0033 'International Tables Vol C Tables 4.2.6.8 and 6.1.1.4'
O O 0.0106 0.006 'International Tables Vol C Tables 4.2.6.8 and 6.1.1.4'
Pb Pb -3.3944 10.1111 'International Tables Vol C Tables 4.2.6.8 and 6.1.1.4'
S S 0.1246 0.1234 'International Tables Vol C Tables 4.2.6.8 and 6.1.1.4'

loop_
_geom_angle_atom_site_label_1
_geom_angle_atom_site_label_2
_geom_angle_atom_site_label_3
_geom_angle
N4 Pb1 N3 74.6(3)
N4 Pb1 N1 75.3(3)
N3 Pb1 N1 117.7(3)
N4 Pb1 N2 119.4(3)
N3 Pb1 N2 74.7(3)
N1 Pb1 N2 74.9(3)
O63 Pb2 O73 89.3(4)
O63 Pb2 O64 53.9(3)
O73 Pb2 O64 79.2(4)
O63 Pb2 O72 123.7(4)
O73 Pb2 O72 51.5(4)
O64 Pb2 O72 77.6(4)
O63 Pb2 O82 101.1(4)
O73 Pb2 O82 144.0(3)
O64 Pb2 O82 79.6(4)
O72 Pb2 O82 95.5(4)
O63 Pb2 C62 26.9(4)
O73 Pb2 C62 83.6(4)
O64 Pb2 C62 27.0(4)
O72 Pb2 C62 101.0(4)
O82 Pb2 C62 90.4(4)
C1 N1 C18 106.6(9)
C1 N1 Pb1 126.0(7)
C18 N1 Pb1 121.5(7)
C3 N2 C6 107.9(9)
C3 N2 Pb1 122.9(7)
C6 N2 Pb1 124.6(7)
C11 N3 C8 106.5(9)
C11 N3 Pb1 123.2(7)
C8 N3 Pb1 125.4(7)
C13 N4 C16 106.6(9)
C13 N4 Pb1 121.6(8)
C16 N4 Pb1 121.3(7)
N1 C1 C20 111.0(10)
N1 C1 C2 125.3(10)
C20 C1 C2 123.7(10)
C3 C2 C1 125.2(10)
C3 C2 C21 116.2(10)
C1 C2 C21 118.6(10)
N2 C3 C2 126.1(10)
N2 C3 C4 109.2(9)
C2 C3 C4 124.0(10)
C5 C4 C3 106.2(10)
C5 C4 H4 126.9
C3 C4 H4 126.9
C4 C5 C6 110.5(10)
C4 C5 H5 124.8
C6 C5 H5 124.8
C7 C6 N2 125.2(11)
C7 C6 C5 127.8(11)
N2 C6 C5 106.2(9)
C6 C7 C8 127.5(11)
C6 C7 C101 115.5(10)
C8 C7 C101 117.0(10)
N3 C8 C7 125.5(10)
N3 C8 C9 109.2(10)
C7 C8 C9 125.3(10)
C10 C9 C8 106.9(10)
C10 C9 H9 126.5
C8 C9 H9 126.5
C9 C10 C11 106.8(10)
C9 C10 H10 126.6
C11 C10 H10 126.6
N3 C11 C12 126.5(10)
N3 C11 C10 110.5(10)
C12 C11 C10 123.0(10)
C11 C12 C13 124.8(10)
C11 C12 C41 116.5(10)
C13 C12 C41 118.6(10)
N4 C13 C12 124.5(10)
N4 C13 C14 110.0(9)
C12 C13 C14 125.5(10)
C15 C14 C13 107.7(10)
C15 C14 H14 126.2
C13 C14 H14 126.2
C14 C15 C16 107.4(10)
C14 C15 H15 126.3
C16 C15 H15 126.3
C17 C16 N4 125.0(10)
C17 C16 C15 126.8(10)
N4 C16 C15 108.1(9)
C16 C17 C18 126.6(11)
C16 C17 C111 117.9(10)
C18 C17 C111 115.2(10)
C17 C18 N1 126.1(10)
C17 C18 C19 126.8(10)
N1 C18 C19 107.1(9)
C20 C19 C18 108.1(10)
C20 C19 H19 126
C18 C19 H19 126
C19 C20 C1 107.2(10)
C19 C20 H20 126.4
C1 C20 H20 126.4
C22 C21 C26 120.4(11)
C22 C21 C2 117.8(11)
C26 C21 C2 121.8(11)
C21 C22 C23 120.8(12)
C21 C22 H22 119.6
C23 C22 H22 119.6
C24 C23 C22 118.7(12)
C24 C23 H23 120.7
C22 C23 H23 120.7
C23 C24 C25 121.2(11)
C23 C24 H24 119.4
C25 C24 H24 119.4
C24 C25 C26 120.8(13)
C24 C25 H25 119.6
C26 C25 H25 119.6
C21 C26 N27 119.6(11)
C21 C26 C25 117.9(12)
N27 C26 C25 122.4(11)
C28 N27 C26 127.0(10)
C28 N27 H27 116.5
C26 N27 H27 116.5
O29 C28 N27 123.2(13)
O29 C28 C30 118.9(12)
N27 C28 C30 117.9(10)
C35 C30 C31 119.5(13)
C35 C30 C28 124.1(12)
C31 C30 C28 115.8(11)
C32 C31 C30 119.6(12)
C32 C31 H31 120.2
C30 C31 H31 120.2
C31 C32 C33 120.1(13)
C31 C32 H32 119.9
C33 C32 H32 119.9
C32 C33 C34 121.9(14)
C32 C33 H33 119.1
C34 C33 H33 119.1
C33 C34 C35 117.3(12)
C33 C34 C36 120.5(13)
C35 C34 C36 122.2(12)
C30 C35 C34 121.5(12)
C30 C35 H35 119.2
C34 C35 H35 119.2
C34 C36 C61 113.5(11)
C34 C36 H36A 108.9
C61 C36 H36A 108.9
C34 C36 H36B 108.9
C61 C36 H36B 108.9
H36A C36 H36B 107.7
C46 C41 C42 118.3(11)
C46 C41 C12 124.1(12)
C42 C41 C12 117.5(12)
C43 C42 C41 121.2(15)
C43 C42 H42 119.4
C41 C42 H42 119.4
C42 C43 C44 120.1(16)
C42 C43 H43 120
C44 C43 H43 120
C43 C44 C45 120.0(13)
C43 C44 H44 120
C45 C44 H44 120
C44 C45 C46 121.0(14)
C44 C45 H45 119.5
C46 C45 H45 119.5
C41 C46 C45 119.4(14)
C41 C46 N47 119.1(11)
C45 C46 N47 121.5(13)
C48 N47 C46 127.6(12)
C48 N47 H47 116.2
C46 N47 H47 116.2
O49 C48 N47 123.1(16)
O49 C48 C50 120.3(14)
N47 C48 C50 116.4(12)
C55 C50 C51 120.5(15)
C55 C50 C48 124.7(14)
C51 C50 C48 114.7(14)
C50 C51 C52 118.7(15)
C50 C51 H51 120.6
C52 C51 H51 120.6
C53 C52 C51 119.5(16)
C53 C52 H52 120.2
C51 C52 H52 120.2
C52 C53 C54 122.5(17)
C52 C53 H53 118.7
C54 C53 H53 118.7
C53 C54 C55 117.0(15)
C53 C54 C56 120.5(15)
C55 C54 C56 122.5(13)
C50 C55 C54 121.5(14)
C50 C55 H55 119.2
C54 C55 H55 119.2
C54 C56 C61 112.7(13)
C54 C56 H56A 109.1
C61 C56 H56A 109.1
C54 C56 H56B 109.1
C61 C56 H56B 109.1
H56A C56 H56B 107.8
C62 C61 C36 108.9(11)
C62 C61 C56 108.8(11)
C36 C61 C56 111.6(12)
C62 C61 H61 109.2
C36 C61 H61 109.2
C56 C61 H61 109.2
O63 C62 O64 121.4(13)
O63 C62 C61 117.8(13)
O64 C62 C61 120.7(13)
O63 C62 Pb2 59.1(7)
O64 C62 Pb2 62.3(7)
C61 C62 Pb2 176.4(10)
C62 O63 Pb2 94.0(9)
C62 O64 Pb2 90.7(8)
O72 C71 O73 119.6(16)
O72 C71 C74 124.3(18)
O73 C71 C74 116.1(17)
C71 O72 Pb2 90.8(11)
C71 O73 Pb2 98.0(10)
O82 S8 C81 104.6(8)
O82 S8 C83 107.5(9)
C81 S8 C83 98.0(10)
S8 C81 H81A 109.5
S8 C81 H81B 109.5
H81A C81 H81B 109.5
S8 C81 H81C 109.5
H81A C81 H81C 109.5
H81B C81 H81C 109.5
S8 O82 Pb2 131.4(6)
S8 C83 H83A 109.5
S8 C83 H83B 109.5
H83A C83 H83B 109.5
S8 C83 H83C 109.5
H83A C83 H83C 109.5
H83B C83 H83C 109.5
C106 C101 C102 119.5(12)
C106 C101 C7 121.0(12)
C102 C101 C7 119.5(11)
C103 C102 C101 120.0(14)
C103 C102 H102 120
C101 C102 H102 120
C102 C103 O107 115.3(14)
C102 C103 C104 121.4(14)
O107 C103 C104 123.3(13)
C103 C104 C105 118.4(12)
C103 C104 H104 120.8
C105 C104 H104 120.8
C106 C105 O109 123.4(15)
C106 C105 C104 121.8(14)
O109 C105 C104 114.8(13)
C105 C106 C101 119.0(14)
C105 C106 H106 120.5
C101 C106 H106 120.5
C103 O107 C108 117.1(16)
O107 C108 H10A 109.5
O107 C108 H10B 109.5
H10A C108 H10B 109.5
O107 C108 H10C 109.5
H10A C108 H10C 109.5
H10B C108 H10C 109.5
C105 O109 C110 118.3(12)
O109 C110 H11A 109.5
O109 C110 H11B 109.5
H11A C110 H11B 109.5
O109 C110 H11C 109.5
H11A C110 H11C 109.5
H11B C110 H11C 109.5
C112 C111 C116 120.0(11)
C112 C111 C17 121.2(10)
C116 C111 C17 118.6(11)
C111 C112 C113 119.8(11)
C111 C112 H112 120.1
C113 C112 H112 120.1
O117 C113 C114 125.2(11)
O117 C113 C112 115.3(11)
C114 C113 C112 119.5(12)
C115 C114 C113 120.2(12)
C115 C114 H114 119.9
C113 C114 H114 119.9
C114 C115 O119 115.5(12)
C114 C115 C116 121.1(12)
O119 C115 C116 123.4(13)
C115 C116 C111 119.4(12)
C115 C116 H116 120.3
C111 C116 H116 120.3
C113 O117 C118 117.9(11)
O117 C118 H11D 109.5
O117 C118 H11E 109.5
H11D C118 H11E 109.5
O117 C118 H11F 109.5
H11D C118 H11F 109.5
H11E C118 H11F 109.5
C115 O119 C120 118.0(11)
O119 C120 H12A 109.5
O119 C120 H12B 109.5
H12A C120 H12B 109.5
O119 C120 H12C 109.5
H12A C120 H12C 109.5
H12B C120 H12C 109.5
C71 C74 H74A 109.5
C71 C74 H74B 109.5
H74A C74 H74B 109.5
C71 C74 H74C 109.5
H74A C74 H74C 109.5
H74B C74 H74C 109.5

loop_
_geom_bond_atom_site_label_1
_geom_bond_atom_site_label_2
_geom_bond_distance
Pb1 N4 2.381(10)
Pb1 N3 2.397(9)
Pb1 N1 2.404(9)
Pb1 N2 2.412(9)
Pb2 O63 2.379(11)
Pb2 O73 2.431(10)
Pb2 O64 2.450(10)
Pb2 O72 2.587(12)
Pb2 O82 2.597(10)
Pb2 C62 2.766(14)
N1 C1 1.347(14)
N1 C18 1.420(14)
N2 C3 1.393(14)
N2 C6 1.406(14)
N3 C11 1.357(14)
N3 C8 1.395(14)
N4 C13 1.387(14)
N4 C16 1.417(14)
C1 C20 1.425(15)
C1 C2 1.433(16)
C2 C3 1.416(15)
C2 C21 1.505(16)
C3 C4 1.453(15)
C4 C5 1.348(15)
C4 H4 0.95
C5 C6 1.454(16)
C5 H5 0.95
C6 C7 1.352(15)
C7 C8 1.406(16)
C7 C101 1.489(17)
C8 C9 1.439(15)
C9 C10 1.372(16)
C9 H9 0.95
C10 C11 1.436(15)
C10 H10 0.95
C11 C12 1.411(16)
C12 C13 1.418(15)
C12 C41 1.477(15)
C13 C14 1.436(16)
C14 C15 1.373(15)
C14 H14 0.95
C15 C16 1.456(16)
C15 H15 0.95
C16 C17 1.382(15)
C17 C18 1.383(16)
C17 C111 1.505(15)
C18 C19 1.447(15)
C19 C20 1.349(16)
C19 H19 0.95
C20 H20 0.95
C21 C22 1.383(17)
C21 C26 1.384(17)
C22 C23 1.413(17)
C22 H22 0.95
C23 C24 1.364(19)
C23 H23 0.95
C24 C25 1.369(19)
C24 H24 0.95
C25 C26 1.427(16)
C25 H25 0.95
C26 N27 1.415(16)
N27 C28 1.363(16)
N27 H27 0.88
C28 O29 1.231(15)
C28 C30 1.502(19)
C30 C35 1.369(17)
C30 C31 1.421(18)
C31 C32 1.38(2)
C31 H31 0.95
C32 C33 1.38(2)
C32 H32 0.95
C33 C34 1.39(2)
C33 H33 0.95
C34 C35 1.420(18)
C34 C36 1.495(19)
C35 H35 0.95
C36 C61 1.535(18)
C36 H36A 0.99
C36 H36B 0.99
C41 C46 1.396(19)
C41 C42 1.42(2)
C42 C43 1.375(17)
C42 H42 0.95
C43 C44 1.38(2)
C43 H43 0.95
C44 C45 1.38(2)
C44 H44 0.95
C45 C46 1.404(18)
C45 H45 0.95
C46 N47 1.421(18)
N47 C48 1.342(18)
N47 H47 0.88
C48 O49 1.233(18)
C48 C50 1.51(2)
C50 C55 1.358(19)
C50 C51 1.40(2)
C51 C52 1.41(3)
C51 H51 0.95
C52 C53 1.37(2)
C52 H52 0.95
C53 C54 1.38(2)
C53 H53 0.95
C54 C55 1.42(2)
C54 C56 1.51(2)
C55 H55 0.95
C56 C61 1.543(19)
C56 H56A 0.99
C56 H56B 0.99
C61 C62 1.514(18)
C61 H61 1
C62 O63 1.255(17)
C62 O64 1.256(17)
C71 O72 1.26(2)
C71 O73 1.27(2)
C71 C74 1.46(2)
S8 O82 1.516(12)
S8 C81 1.77(2)
S8 C83 1.80(2)
C81 H81A 0.98
C81 H81B 0.98
C81 H81C 0.98
C83 H83A 0.98
C83 H83B 0.98
C83 H83C 0.98
C101 C106 1.404(18)
C101 C102 1.405(19)
C102 C103 1.372(17)
C102 H102 0.95
C103 O107 1.382(18)
C103 C104 1.39(2)
C104 C105 1.39(2)
C104 H104 0.95
C105 C106 1.384(18)
C105 O109 1.389(17)
C106 H106 0.95
O107 C108 1.42(2)
C108 H10A 0.98
C108 H10B 0.98
C108 H10C 0.98
O109 C110 1.43(2)
C110 H11A 0.98
C110 H11B 0.98
C110 H11C 0.98
C111 C112 1.374(17)
C111 C116 1.406(16)
C112 C113 1.425(16)
C112 H112 0.95
C113 O117 1.349(16)
C113 C114 1.380(18)
C114 C115 1.372(19)
C114 H114 0.95
C115 O119 1.376(16)
C115 C116 1.388(17)
C116 H116 0.95
O117 C118 1.423(17)
C118 H11D 0.98
C118 H11E 0.98
C118 H11F 0.98
O119 C120 1.436(19)
C120 H12A 0.98
C120 H12B 0.98
C120 H12C 0.98
C74 H74A 0.98
C74 H74B 0.98
C74 H74C 0.98

loop_
_geom_torsion_atom_site_label_1
_geom_torsion_atom_site_label_2
_geom_torsion_atom_site_label_3
_geom_torsion_atom_site_label_4
_geom_torsion
N4 Pb1 N1 C1 168.0(10)
N3 Pb1 N1 C1 104.5(9)
N2 Pb1 N1 C1 41.3(9)
N4 Pb1 N1 C18 -42.7(8)
N3 Pb1 N1 C18 -106.2(8)
N2 Pb1 N1 C18 -169.4(9)
N4 Pb1 N2 C3 -104.8(9)
N3 Pb1 N2 C3 -166.8(9)
N1 Pb1 N2 C3 -41.9(9)
N4 Pb1 N2 C6 102.2(9)
N3 Pb1 N2 C6 40.3(9)
N1 Pb1 N2 C6 165.2(9)
N4 Pb1 N3 C11 43.5(8)
N1 Pb1 N3 C11 107.3(9)
N2 Pb1 N3 C11 170.6(9)
N4 Pb1 N3 C8 -164.8(9)
N1 Pb1 N3 C8 -101.0(9)
N2 Pb1 N3 C8 -37.6(8)
N3 Pb1 N4 C13 -48.2(8)
N1 Pb1 N4 C13 -172.9(9)
N2 Pb1 N4 C13 -110.2(9)
N3 Pb1 N4 C16 171.8(9)
N1 Pb1 N4 C16 47.1(8)
N2 Pb1 N4 C16 109.8(8)
C18 N1 C1 C20 0.4(13)
Pb1 N1 C1 C20 153.4(8)
C18 N1 C1 C2 178.8(11)
Pb1 N1 C1 C2 -28.2(16)
N1 C1 C2 C3 -6(2)
C20 C1 C2 C3 172.5(12)
N1 C1 C2 C21 175.9(11)
C20 C1 C2 C21 -5.9(18)
C6 N2 C3 C2 -171.0(12)
Pb1 N2 C3 C2 32.2(16)
C6 N2 C3 C4 -0.1(13)
Pb1 N2 C3 C4 -156.9(7)
C1 C2 C3 N2 3(2)
C21 C2 C3 N2 -178.7(11)
C1 C2 C3 C4 -166.8(12)
C21 C2 C3 C4 11.6(17)
N2 C3 C4 C5 -0.6(13)
C2 C3 C4 C5 170.6(12)
C3 C4 C5 C6 0.9(14)
C3 N2 C6 C7 171.0(12)
Pb1 N2 C6 C7 -32.7(16)
C3 N2 C6 C5 0.6(13)
Pb1 N2 C6 C5 156.9(7)
C4 C5 C6 C7 -171.0(12)
C4 C5 C6 N2 -1.0(14)
N2 C6 C7 C8 0(2)
C5 C6 C7 C8 168.7(12)
N2 C6 C7 C101 -178.6(11)
C5 C6 C7 C101 -10.4(19)
C11 N3 C8 C7 -177.4(12)
Pb1 N3 C8 C7 27.1(16)
C11 N3 C8 C9 1.1(13)
Pb1 N3 C8 C9 -154.5(8)
C6 C7 C8 N3 3(2)
C101 C7 C8 N3 -178.1(11)
C6 C7 C8 C9 -175.5(12)
C101 C7 C8 C9 3.6(18)
N3 C8 C9 C10 0.4(13)
C7 C8 C9 C10 178.8(12)
C8 C9 C10 C11 -1.6(13)
C8 N3 C11 C12 177.5(11)
Pb1 N3 C11 C12 -26.2(16)
C8 N3 C11 C10 -2.2(13)
Pb1 N3 C11 C10 154.1(8)
C9 C10 C11 N3 2.4(14)
C9 C10 C11 C12 -177.2(11)
N3 C11 C12 C13 -10(2)
C10 C11 C12 C13 169.2(12)
N3 C11 C12 C41 174.3(12)
C10 C11 C12 C41 -6.1(17)
C16 N4 C13 C12 -177.8(11)
Pb1 N4 C13 C12 37.2(15)
C16 N4 C13 C14 1.1(13)
Pb1 N4 C13 C14 -143.9(8)
C11 C12 C13 N4 4(2)
C41 C12 C13 N4 179.6(11)
C11 C12 C13 C14 -174.4(12)
C41 C12 C13 C14 0.8(19)
N4 C13 C14 C15 1.8(14)
C12 C13 C14 C15 -179.3(12)
C13 C14 C15 C16 -3.8(13)
C13 N4 C16 C17 -179.9(12)
Pb1 N4 C16 C17 -34.7(16)
C13 N4 C16 C15 -3.4(13)
Pb1 N4 C16 C15 141.7(8)
C14 C15 C16 C17 -179.1(12)
C14 C15 C16 N4 4.6(13)
N4 C16 C17 C18 -7(2)
C15 C16 C17 C18 177.0(12)
N4 C16 C17 C111 179.5(11)
C15 C16 C17 C111 3.8(19)
C16 C17 C18 N1 12(2)
C111 C17 C18 N1 -174.5(11)
C16 C17 C18 C19 -166.8(12)
C111 C17 C18 C19 6.6(18)
C1 N1 C18 C17 179.9(12)
Pb1 N1 C18 C17 25.5(16)
C1 N1 C18 C19 -1.0(13)
Pb1 N1 C18 C19 -155.4(7)
C17 C18 C19 C20 -179.7(12)
N1 C18 C19 C20 1.2(13)
C18 C19 C20 C1 -1.0(13)
N1 C1 C20 C19 0.4(14)
C2 C1 C20 C19 -178.1(11)
C3 C2 C21 C22 72.9(14)
C1 C2 C21 C22 -108.5(13)
C3 C2 C21 C26 -106.8(13)
C1 C2 C21 C26 71.7(15)
C26 C21 C22 C23 -3.6(18)
C2 C21 C22 C23 176.6(11)
C21 C22 C23 C24 2.8(18)
C22 C23 C24 C25 -2.2(18)
C23 C24 C25 C26 2.3(19)
C22 C21 C26 N27 -179.8(11)
C2 C21 C26 N27 -0.1(17)
C22 C21 C26 C25 3.6(18)
C2 C21 C26 C25 -176.6(10)
C24 C25 C26 C21 -2.9(18)
C24 C25 C26 N27 -179.4(11)
C21 C26 N27 C28 -164.0(12)
C25 C26 N27 C28 12.5(19)
C26 N27 C28 O29 -10(2)
C26 N27 C28 C30 167.0(11)
O29 C28 C30 C35 136.2(13)
N27 C28 C30 C35 -41.1(18)
O29 C28 C30 C31 -35.2(18)
N27 C28 C30 C31 147.5(12)
C35 C30 C31 C32 0.2(18)
C28 C30 C31 C32 172.0(12)
C30 C31 C32 C33 -1(2)
C31 C32 C33 C34 1(2)
C32 C33 C34 C35 0.7(19)
C32 C33 C34 C36 -179.4(12)
C31 C30 C35 C34 1.3(17)
C28 C30 C35 C34 -169.8(11)
C33 C34 C35 C30 -1.8(17)
C36 C34 C35 C30 178.3(11)
C33 C34 C36 C61 -79.3(16)
C35 C34 C36 C61 100.6(14)
C11 C12 C41 C46 104.7(14)
C13 C12 C41 C46 -71.0(16)
C11 C12 C41 C42 -72.1(15)
C13 C12 C41 C42 112.3(14)
C46 C41 C42 C43 -2(2)
C12 C41 C42 C43 175.1(13)
C41 C42 C43 C44 0(2)
C42 C43 C44 C45 0(2)
C43 C44 C45 C46 1(2)
C42 C41 C46 C45 2.8(19)
C12 C41 C46 C45 -173.9(12)
C42 C41 C46 N47 179.0(12)
C12 C41 C46 N47 2.2(19)
C44 C45 C46 C41 -2(2)
C44 C45 C46 N47 -178.3(14)
C41 C46 N47 C48 163.2(14)
C45 C46 N47 C48 -21(2)
C46 N47 C48 O49 2(3)
C46 N47 C48 C50 -173.1(13)
O49 C48 C50 C55 -133.4(18)
N47 C48 C50 C55 41(2)
O49 C48 C50 C51 43(2)
N47 C48 C50 C51 -142.3(15)
C55 C50 C51 C52 -1(2)
C48 C50 C51 C52 -177.9(15)
C50 C51 C52 C53 4(3)
C51 C52 C53 C54 -2(3)
C52 C53 C54 C55 -3(2)
C52 C53 C54 C56 178.6(16)
C51 C50 C55 C54 -3(2)
C48 C50 C55 C54 173.2(14)
C53 C54 C55 C50 5(2)
C56 C54 C55 C50 -176.4(14)
C53 C54 C56 C61 78.8(18)
C55 C54 C56 C61 -100.0(16)
C34 C36 C61 C62 -64.9(15)
C34 C36 C61 C56 175.0(12)
C54 C56 C61 C62 62.1(16)
C54 C56 C61 C36 -177.8(12)
C36 C61 C62 O63 -63.8(16)
C56 C61 C62 O63 58.1(16)
C36 C61 C62 O64 114.0(14)
C56 C61 C62 O64 -124.1(14)
O73 Pb2 C62 O63 -101.3(9)
O64 Pb2 C62 O63 -180.0(14)
O72 Pb2 C62 O63 -150.0(8)
O82 Pb2 C62 O63 114.3(9)
O63 Pb2 C62 O64 180.0(14)
O73 Pb2 C62 O64 78.7(8)
O72 Pb2 C62 O64 30.0(9)
O82 Pb2 C62 O64 -65.7(8)
C61 C62 O63 Pb2 177.7(10)
O73 Pb2 O63 C62 77.0(9)
O64 Pb2 O63 C62 0.0(8)
O72 Pb2 O63 C62 36.2(10)
O82 Pb2 O63 C62 -68.3(9)
O63 C62 O64 Pb2 0.0(14)
C61 C62 O64 Pb2 -177.7(11)
O63 Pb2 O64 C62 0.0(8)
O73 Pb2 O64 C62 -97.2(8)
O72 Pb2 O64 C62 -149.8(9)
O82 Pb2 O64 C62 112.1(9)
O73 C71 O72 Pb2 -1.2(16)
C74 C71 O72 Pb2 178.6(18)
O63 Pb2 O72 C71 57.4(11)
O73 Pb2 O72 C71 0.7(9)
O64 Pb2 O72 C71 86.6(10)
O82 Pb2 O72 C71 164.7(10)
C62 Pb2 O72 C71 73.2(11)
O72 C71 O73 Pb2 1.2(18)
C74 C71 O73 Pb2 -178.5(15)
O63 Pb2 O73 C71 -136.6(10)
O64 Pb2 O73 C71 -83.3(10)
O72 Pb2 O73 C71 -0.7(9)
O82 Pb2 O73 C71 -28.4(13)
C62 Pb2 O73 C71 -110.3(10)
C81 S8 O82 Pb2 -56.2(11)
C83 S8 O82 Pb2 47.3(12)
O63 Pb2 O82 S8 119.8(9)
O73 Pb2 O82 S8 15.3(13)
O64 Pb2 O82 S8 70.1(9)
O72 Pb2 O82 S8 -6.2(9)
C62 Pb2 O82 S8 95.0(9)
C6 C7 C101 C106 114.5(13)
C8 C7 C101 C106 -64.7(15)
C6 C7 C101 C102 -64.4(15)
C8 C7 C101 C102 116.4(13)
C106 C101 C102 C103 0.7(18)
C7 C101 C102 C103 179.6(11)
C101 C102 C103 O107 178.9(11)
C101 C102 C103 C104 0.0(19)
C102 C103 C104 C105 -0.1(19)
O107 C103 C104 C105 -178.9(12)
C103 C104 C105 C106 -0.6(19)
C103 C104 C105 O109 178.9(11)
O109 C105 C106 C101 -178.2(12)
C104 C105 C106 C101 1.3(19)
C102 C101 C106 C105 -1.3(18)
C7 C101 C106 C105 179.8(11)
C102 C103 O107 C108 177.6(13)
C104 C103 O107 C108 -3.5(19)
C106 C105 O109 C110 -3(2)
C104 C105 O109 C110 177.9(13)
C16 C17 C111 C112 62.1(16)
C18 C17 C111 C112 -111.9(13)
C16 C17 C111 C116 -122.2(12)
C18 C17 C111 C116 63.8(15)
C116 C111 C112 C113 -0.7(18)
C17 C111 C112 C113 175.0(11)
C111 C112 C113 O117 178.8(12)
C111 C112 C113 C114 -0.2(19)
O117 C113 C114 C115 -178.6(13)
C112 C113 C114 C115 0(2)
C113 C114 C115 O119 179.1(12)
C113 C114 C115 C116 1(2)
C114 C115 C116 C111 -1(2)
O119 C115 C116 C111 -179.9(12)
C112 C111 C116 C115 1.4(18)
C17 C111 C116 C115 -174.3(11)
C114 C113 O117 C118 1(2)
C112 C113 O117 C118 -178.1(13)
C114 C115 O119 C120 -174.0(14)
C116 C115 O119 C120 5(2)

loop_
_platon_squeeze_void_nr
_platon_squeeze_void_average_x
_platon_squeeze_void_average_y
_platon_squeeze_void_average_z
_platon_squeeze_void_volume
_platon_squeeze_void_count_electrons
_platon_squeeze_void_content
1 0.290 0.000 0.500 508 156 ' '
2 0.077 0.130 0.810 17 4 ' '
3 0.926 0.500 0.000 508 157 ' '
4 0.077 0.370 0.310 17 4 ' '
5 0.923 0.630 0.690 17 4 ' '
6 0.923 0.870 0.190 17 4 ' '
